data_2217559
loop_
_publ_author_name
'Haiyan Liu'
'Yunjie Zhang'
'Decheng Yu'

_publ_section_title
;Diammonium
 bis[(2-aminoacetato-\k^2^<i>N</i>,<i>O</i>)(2,2'-bipyridine-\k^2^<i>N</i>,<i>N</i>')(<i>N</i>,<i>N</i>-dimethylformamide-\k<i>O</i>)copper(II)]
 hexacosaoxidooctamolybdate(VI)
;
_journal_coeditor_code HY2114
_journal_issue 2
_journal_name_full 'Acta Crystallographica Section E'
_journal_page_first m305
_journal_page_last m306
_journal_paper_doi 10.1107/S1600536808000020
_journal_volume 64
_journal_year 2008
_chemical_formula_iupac '(N H4)2 [Cu (C2 H4 N O2) (C10 H8 N2) (C3 H7 N O)]2 [Mo8 O26]'
_chemical_formula_moiety 'C30 H46 Cu2 Mo8 N10 O32'
_chemical_formula_sum 'C30 H46 Cu2 Mo8 N10 O32'
_chemical_formula_weight 1953.38
_chemical_name_systematic
;
Diammonium bis[(2-aminoacetato-\k^2^N,O)(2,2'-bipyridine-\k^2^N,N')(N,N-
dimethylformamide-\kO)copper(II)] hexacosaoxidooctamolybdate(VI)
;
_space_group_IT_number 2
_symmetry_cell_setting triclinic
_symmetry_space_group_name_Hall '-P 1'
_symmetry_space_group_name_H-M 'P -1'
_atom_sites_solution_hydrogens geom
_atom_sites_solution_primary direct
_atom_sites_solution_secondary difmap
_audit_creation_method SHELXL-97
_cell_angle_alpha 81.82(3)
_cell_angle_beta 69.91(2)
_cell_angle_gamma 81.61(3)
_cell_formula_units_Z 1
_cell_length_a 10.222(2)
_cell_length_b 10.849(2)
_cell_length_c 13.020(3)
_cell_measurement_reflns_used 3544
_cell_measurement_temperature 291(2)
_cell_measurement_theta_max 26.30
_cell_measurement_theta_min 1.60
_cell_volume 1334.9(5)
_computing_cell_refinement 'SAINT (Bruker, 2004)'
_computing_data_collection 'APEX2 (Bruker, 2004)'
_computing_data_reduction 'SAINT (Bruker, 2004'
_computing_molecular_graphics 'DIAMOND (Brandenburg, 1999)'
_computing_publication_material 'SHELXTL (Bruker, 1997'
_computing_structure_refinement 'SHELXTL (Bruker, 1997'
_computing_structure_solution 'SHELXTL (Bruker, 1997)'
_diffrn_ambient_temperature 291(2)
_diffrn_measured_fraction_theta_full 0.977
_diffrn_measured_fraction_theta_max 0.977
_diffrn_measurement_device_type 'Bruker SMART APEXII'
_diffrn_measurement_method '\f and \w'
_diffrn_radiation_monochromator graphite
_diffrn_radiation_source 'fine-focus sealed tube'
_diffrn_radiation_type MoK\a
_diffrn_radiation_wavelength 0.71073
_diffrn_reflns_av_R_equivalents 0.0705
_diffrn_reflns_av_sigmaI/netI 0.0940
_diffrn_reflns_limit_h_max 12
_diffrn_reflns_limit_h_min -12
_diffrn_reflns_limit_k_max 13
_diffrn_reflns_limit_k_min -13
_diffrn_reflns_limit_l_max 14
_diffrn_reflns_limit_l_min -15
_diffrn_reflns_number 10864
_diffrn_reflns_theta_full 25.55
_diffrn_reflns_theta_max 25.55
_diffrn_reflns_theta_min 3.01
_exptl_absorpt_coefficient_mu 2.695
_exptl_absorpt_correction_T_max 0.690
_exptl_absorpt_correction_T_min 0.530
_exptl_absorpt_correction_type multi-scan
_exptl_absorpt_process_details '(SADABS; Sheldrick, 1996)'
_exptl_crystal_colour blue
_exptl_crystal_density_diffrn 2.430
_exptl_crystal_density_method 'not measured'
_exptl_crystal_description block
_exptl_crystal_F_000 946
_exptl_crystal_size_max 0.28
_exptl_crystal_size_mid 0.20
_exptl_crystal_size_min 0.14
_refine_diff_density_max 0.863
_refine_diff_density_min -0.826
_refine_ls_extinction_method none
_refine_ls_goodness_of_fit_ref 0.991
_refine_ls_hydrogen_treatment constr
_refine_ls_matrix_type full
_refine_ls_number_parameters 370
_refine_ls_number_reflns 4889
_refine_ls_number_restraints 0
_refine_ls_restrained_S_all 0.990
_refine_ls_R_factor_all 0.0658
_refine_ls_R_factor_gt 0.0458
_refine_ls_shift/su_max 0.000
_refine_ls_shift/su_mean 0.000
_refine_ls_structure_factor_coef Fsqd
_refine_ls_weighting_details 'calc w=1/[\s^2^(Fo^2^)+(0.0226P)^2^] where P=(Fo^2^+2Fc^2^)/3'
_refine_ls_weighting_scheme calc
_refine_ls_wR_factor_gt 0.0901
_refine_ls_wR_factor_ref 0.1102
_reflns_number_gt 3591
_reflns_number_total 4889
_reflns_threshold_expression >2\s(I)
_cod_data_source_file hy2114.cif
_cod_data_source_block I
_cod_database_code 2217559
_cod_database_fobs_code 2217559

loop_
_symmetry_equiv_pos_as_xyz
'x, y, z'
'-x, -y, -z'

loop_
_atom_site_type_symbol
_atom_site_label
_atom_site_fract_x
_atom_site_fract_y
_atom_site_fract_z
_atom_site_U_iso_or_equiv
_atom_site_adp_type
_atom_site_calc_flag
_atom_site_refinement_flags
_atom_site_occupancy
Cu Cu 0.56754(7) 0.78752(8) 0.79555(7) 0.0191(2) Uani d . 1
Mo Mo1 0.39065(5) 0.75790(5) 0.50257(5) 0.01630(15) Uani d . 1
Mo Mo2 0.36042(5) 0.54294(5) 0.72689(5) 0.01687(15) Uani d . 1
Mo Mo3 0.34518(5) 0.48004(5) 0.47185(5) 0.01409(15) Uani d . 1
Mo Mo4 0.69102(5) 0.74002(5) 0.30214(5) 0.01864(16) Uani d . 1
O O1 0.3028(4) 0.8061(4) 0.4114(4) 0.0242(11) Uani d . 1
O O2 0.4582(4) 0.4794(4) 0.8097(4) 0.0244(11) Uani d . 1
O O3 0.5990(4) 0.7957(4) 0.2141(4) 0.0258(11) Uani d . 1
O O4 0.2585(4) 0.5422(4) 0.3833(4) 0.0227(11) Uani d . 1
O O5 0.2406(4) 0.3680(4) 0.5603(4) 0.0211(11) Uani d . 1
O O6 0.3191(4) 0.8577(4) 0.6038(4) 0.0235(11) Uani d . 1
O O7 0.4909(4) 0.3616(4) 0.3840(4) 0.0172(10) Uani d . 1
O O8 0.2517(5) 0.6614(4) 0.7940(4) 0.0256(11) Uani d . 1
O O9 0.2357(4) 0.4195(4) 0.7536(4) 0.0223(11) Uani d . 1
O O10 0.2874(4) 0.6092(4) 0.5743(4) 0.0167(10) Uani d . 1
O O11 0.5653(4) 0.8223(4) 0.4285(4) 0.0192(10) Uani d . 1
O O12 0.5191(4) 0.5901(4) 0.4106(3) 0.0150(9) Uani d . 1
O O13 0.8335(4) 0.8205(5) 0.2580(4) 0.0282(12) Uani d . 1
O O14 0.4272(4) 0.7617(4) 0.9377(4) 0.0223(11) Uani d . 1
O O15 0.2086(4) 0.8280(4) 1.0374(4) 0.0247(11) Uani d . 1
O O16 0.6474(5) 0.9741(5) 0.8567(5) 0.0330(13) Uani d . 1
N N1 0.4294(5) 0.9213(5) 0.7618(4) 0.0186(12) Uani d . 1
H H1A 0.4624 0.9962 0.7515 0.022 Uiso calc R 1
H H1B 0.4162 0.9084 0.6994 0.022 Uiso calc R 1
N N2 0.7255(5) 0.8036(5) 0.6548(5) 0.0195(13) Uani d . 1
N N3 0.7002(5) 0.6481(5) 0.8305(5) 0.0176(12) Uani d . 1
N N4 0.8488(6) 0.8849(6) 0.8898(5) 0.0257(14) Uani d . 1
N N5 0.3354(5) 0.7456(6) 0.1944(5) 0.0272(14) Uani d . 1
H HN1 0.3438 0.7903 0.2442 0.033 Uiso d R 1
H HN2 0.3330 0.6704 0.2418 0.033 Uiso d R 1
H HN3 0.2584 0.7693 0.1687 0.033 Uiso d R 1
H HN4 0.3996 0.7429 0.1189 0.033 Uiso d R 1
C C1 0.6771(7) 0.5713(7) 0.9239(6) 0.0281(18) Uani d . 1
H H1 0.5909 0.5821 0.9791 0.034 Uiso calc R 1
C C2 0.7758(6) 0.4768(6) 0.9418(5) 0.0214(15) Uani d . 1
H H2 0.7570 0.4254 1.0076 0.026 Uiso calc R 1
C C3 0.9044(7) 0.4610(7) 0.8582(6) 0.0305(17) Uani d . 1
H H3 0.9719 0.3967 0.8667 0.037 Uiso calc R 1
C C4 0.9304(7) 0.5408(7) 0.7636(6) 0.0269(17) Uani d . 1
H H4 1.0174 0.5328 0.7089 0.032 Uiso calc R 1
C C5 0.9663(7) 0.7332(7) 0.5632(6) 0.0243(16) Uani d . 1
H H5 1.0468 0.6802 0.5620 0.029 Uiso calc R 1
C C6 0.9666(7) 0.8216(8) 0.4778(7) 0.037(2) Uani d . 1
H H6 1.0483 0.8279 0.4179 0.044 Uiso calc R 1
C C7 0.8487(7) 0.9025(6) 0.4776(6) 0.0242(15) Uani d . 1
H H7 0.8492 0.9621 0.4186 0.029 Uiso calc R 1
C C8 0.7291(6) 0.8904(6) 0.5697(6) 0.0202(15) Uani d . 1
H H8 0.6489 0.9446 0.5724 0.024 Uiso calc R 1
C C9 0.8275(6) 0.6337(6) 0.7489(6) 0.0200(15) Uani d . 1
C C10 0.8423(6) 0.7234(6) 0.6532(5) 0.0177(14) Uani d . 1
C C11 0.2938(6) 0.9214(7) 0.8538(6) 0.0216(15) Uani d . 1
H H11A 0.2230 0.8961 0.8293 0.026 Uiso calc R 1
H H11B 0.2635 1.0053 0.8761 0.026 Uiso calc R 1
C C12 0.3090(6) 0.8328(6) 0.9503(6) 0.0213(16) Uani d . 1
C C13 0.7109(7) 0.9109(7) 0.9152(7) 0.0316(19) Uani d . 1
H H14 0.6564 0.8782 0.9842 0.038 Uiso calc R 1
C C14 0.9409(7) 0.9421(8) 0.7868(7) 0.039(2) Uani d . 1
H H14A 1.0368 0.9144 0.7803 0.058 Uiso calc R 1
H H14B 0.9257 1.0316 0.7863 0.058 Uiso calc R 1
H H14C 0.9208 0.9179 0.7261 0.058 Uiso calc R 1
C C15 0.9148(8) 0.8121(9) 0.9643(7) 0.043(2) Uani d . 1
H H15A 1.0146 0.8049 0.9296 0.065 Uiso calc R 1
H H15B 0.8833 0.7302 0.9825 0.065 Uiso calc R 1
H H15C 0.8902 0.8530 1.0301 0.065 Uiso calc R 1

loop_
_atom_site_aniso_label
_atom_site_aniso_U_11
_atom_site_aniso_U_22
_atom_site_aniso_U_33
_atom_site_aniso_U_12
_atom_site_aniso_U_13
_atom_site_aniso_U_23
Cu 0.0149(4) 0.0195(5) 0.0211(5) 0.0014(3) -0.0060(3) 0.0001(4)
Mo1 0.0182(3) 0.0128(3) 0.0184(3) 0.0010(2) -0.0078(2) -0.0011(2)
Mo2 0.0177(3) 0.0176(3) 0.0147(3) 0.0002(2) -0.0052(2) -0.0019(2)
Mo3 0.0135(3) 0.0140(3) 0.0155(3) -0.0008(2) -0.0062(2) -0.0008(2)
Mo4 0.0185(3) 0.0172(3) 0.0199(3) -0.0037(2) -0.0073(2) 0.0036(3)
O1 0.027(2) 0.023(3) 0.024(3) 0.004(2) -0.012(2) -0.002(2)
O2 0.027(2) 0.026(3) 0.018(3) 0.001(2) -0.006(2) -0.003(2)
O3 0.027(3) 0.020(3) 0.029(3) -0.002(2) -0.012(2) 0.009(2)
O4 0.019(2) 0.029(3) 0.023(3) 0.004(2) -0.011(2) -0.007(2)
O5 0.017(2) 0.021(3) 0.027(3) -0.0034(19) -0.009(2) -0.001(2)
O6 0.030(3) 0.019(3) 0.024(3) 0.002(2) -0.012(2) -0.005(2)
O7 0.021(2) 0.013(2) 0.020(2) 0.0024(18) -0.0121(19) 0.001(2)
O8 0.031(3) 0.021(3) 0.025(3) 0.003(2) -0.012(2) -0.005(2)
O9 0.017(2) 0.025(3) 0.023(3) 0.0033(19) -0.007(2) -0.002(2)
O10 0.017(2) 0.018(2) 0.016(2) 0.0007(18) -0.0081(19) -0.001(2)
O11 0.022(2) 0.016(2) 0.021(3) -0.0067(18) -0.008(2) 0.002(2)
O12 0.014(2) 0.015(2) 0.016(2) -0.0009(17) -0.0053(19) 0.0000(19)
O13 0.026(3) 0.026(3) 0.034(3) -0.012(2) -0.012(2) 0.008(2)
O14 0.015(2) 0.029(3) 0.016(3) -0.0027(19) -0.0006(19) 0.006(2)
O15 0.021(2) 0.028(3) 0.023(3) -0.002(2) -0.006(2) -0.002(2)
O16 0.036(3) 0.031(3) 0.042(3) -0.012(2) -0.023(3) 0.000(3)
N1 0.022(3) 0.019(3) 0.015(3) -0.002(2) -0.006(2) -0.002(3)
N2 0.019(3) 0.015(3) 0.027(3) 0.001(2) -0.010(3) -0.006(3)
N3 0.020(3) 0.013(3) 0.021(3) -0.001(2) -0.011(2) 0.003(3)
N4 0.027(3) 0.026(3) 0.024(3) -0.010(3) -0.007(3) 0.001(3)
N5 0.029(3) 0.034(4) 0.019(3) 0.002(3) -0.012(3) 0.004(3)
C1 0.022(3) 0.026(4) 0.034(4) 0.004(3) -0.006(3) -0.006(4)
C2 0.026(3) 0.020(4) 0.014(3) -0.005(3) -0.005(3) 0.010(3)
C3 0.029(4) 0.032(5) 0.027(4) 0.006(3) -0.013(3) 0.005(4)
C4 0.018(3) 0.026(4) 0.029(4) -0.001(3) -0.001(3) 0.006(3)
C5 0.020(3) 0.027(4) 0.020(4) 0.003(3) -0.005(3) 0.006(3)
C6 0.020(4) 0.042(5) 0.042(5) -0.001(3) -0.006(4) 0.000(4)
C7 0.027(4) 0.020(4) 0.023(4) -0.009(3) -0.008(3) 0.012(3)
C8 0.018(3) 0.015(3) 0.027(4) 0.000(3) -0.009(3) 0.001(3)
C9 0.020(3) 0.018(4) 0.023(4) 0.000(3) -0.008(3) -0.005(3)
C10 0.020(3) 0.018(4) 0.015(3) -0.003(3) -0.007(3) 0.001(3)
C11 0.021(3) 0.022(4) 0.022(4) 0.003(3) -0.009(3) -0.005(3)
C12 0.022(3) 0.022(4) 0.024(4) 0.000(3) -0.011(3) -0.008(3)
C13 0.029(4) 0.031(5) 0.040(5) -0.008(3) -0.013(4) -0.011(4)
C14 0.033(4) 0.046(5) 0.031(4) -0.021(4) 0.002(4) 0.004(4)
C15 0.031(4) 0.054(6) 0.038(5) 0.010(4) -0.009(4) -0.001(5)

loop_
_atom_type_symbol
_atom_type_description
_atom_type_scat_dispersion_real
_atom_type_scat_dispersion_imag
_atom_type_scat_source
Cu Cu 0.3201 1.2651 'International Tables Vol C Tables 4.2.6.8 and 6.1.1.4'
Mo Mo -1.6832 0.6857 'International Tables Vol C Tables 4.2.6.8 and 6.1.1.4'
O O 0.0106 0.0060 'International Tables Vol C Tables 4.2.6.8 and 6.1.1.4'
N N 0.0061 0.0033 'International Tables Vol C Tables 4.2.6.8 and 6.1.1.4'
C C 0.0033 0.0016 'International Tables Vol C Tables 4.2.6.8 and 6.1.1.4'
H H 0.0000 0.0000 'International Tables Vol C Tables 4.2.6.8 and 6.1.1.4'

loop_
_geom_angle_atom_site_label_1
_geom_angle_atom_site_label_2
_geom_angle_atom_site_label_3
_geom_angle_site_symmetry_1
_geom_angle_site_symmetry_3
_geom_angle
_geom_angle_publ_flag
O14 Cu N1 . . 85.8(2) n
O14 Cu N2 . . 174.4(2) n
N1 Cu N2 . . 99.6(2) n
O14 Cu N3 . . 93.0(2) n
N1 Cu N3 . . 177.5(2) n
N2 Cu N3 . . 81.7(2) n
O1 Mo1 O6 . . 104.5(2) n
O1 Mo1 O11 . . 101.9(2) n
O6 Mo1 O11 . . 100.25(19) n
O1 Mo1 O10 . . 96.6(2) n
O6 Mo1 O10 . . 100.2(2) n
O11 Mo1 O10 . . 147.87(18) n
O1 Mo1 O12 . . 94.64(17) n
O6 Mo1 O12 . . 160.6(2) n
O11 Mo1 O12 . . 78.82(16) n
O10 Mo1 O12 . . 73.67(15) n
O1 Mo1 O7 . 2_666 164.75(17) n
O6 Mo1 O7 . 2_666 87.88(19) n
O11 Mo1 O7 . 2_666 84.26(18) n
O10 Mo1 O7 . 2_666 72.04(16) n
O12 Mo1 O7 . 2_666 72.68(15) n
O1 Mo1 Mo3 . . 85.12(15) n
O6 Mo1 Mo3 . . 135.43(17) n
O11 Mo1 Mo3 . . 120.55(12) n
O10 Mo1 Mo3 . . 35.24(11) n
O12 Mo1 Mo3 . . 41.75(10) n
O7 Mo1 Mo3 2_666 . 79.76(10) n
O8 Mo2 O2 . . 105.0(2) n
O8 Mo2 O9 . . 101.5(2) n
O2 Mo2 O9 . . 101.2(2) n
O8 Mo2 O7 . 2_666 100.7(2) n
O2 Mo2 O7 . 2_666 96.4(2) n
O9 Mo2 O7 . 2_666 146.90(17) n
O8 Mo2 O10 . . 89.67(19) n
O2 Mo2 O10 . . 163.20(16) n
O9 Mo2 O10 . . 83.47(18) n
O7 Mo2 O10 2_666 . 72.36(16) n
O8 Mo2 O12 . 2_666 161.3(2) n
O2 Mo2 O12 . 2_666 93.45(17) n
O9 Mo2 O12 . 2_666 77.44(15) n
O7 Mo2 O12 2_666 2_666 73.72(15) n
O10 Mo2 O12 . 2_666 71.65(15) n
O4 Mo3 O5 . . 104.9(2) n
O4 Mo3 O10 . . 100.12(19) n
O5 Mo3 O10 . . 96.24(19) n
O4 Mo3 O7 . . 102.04(19) n
O5 Mo3 O7 . . 96.87(19) n
O10 Mo3 O7 . . 150.32(16) n
O4 Mo3 O12 . . 98.9(2) n
O5 Mo3 O12 . . 156.13(19) n
O10 Mo3 O12 . . 78.15(16) n
O7 Mo3 O12 . . 79.11(16) n
O4 Mo3 O12 . 2_666 174.24(19) n
O5 Mo3 O12 . 2_666 80.71(18) n
O10 Mo3 O12 . 2_666 77.72(16) n
O7 Mo3 O12 . 2_666 78.29(15) n
O12 Mo3 O12 . 2_666 75.43(19) n
O4 Mo3 Mo1 . . 89.45(15) n
O5 Mo3 Mo1 . . 132.20(13) n
O10 Mo3 Mo1 . . 35.97(13) n
O7 Mo3 Mo1 . . 124.84(12) n
O12 Mo3 Mo1 . . 45.74(10) n
O12 Mo3 Mo1 2_666 . 85.72(10) n
O13 Mo4 O3 . . 105.1(2) n
O13 Mo4 O9 . 2_666 103.1(2) n
O3 Mo4 O9 . 2_666 97.9(2) n
O13 Mo4 O11 . . 104.12(19) n
O3 Mo4 O11 . . 97.0(2) n
O9 Mo4 O11 2_666 . 144.2(2) n
O13 Mo4 O5 . 2_666 91.8(2) n
O3 Mo4 O5 . 2_666 163.15(19) n
O9 Mo4 O5 2_666 2_666 77.85(18) n
O11 Mo4 O5 . 2_666 78.55(18) n
O13 Mo4 O12 . . 161.5(2) n
O3 Mo4 O12 . . 93.44(18) n
O9 Mo4 O12 2_666 . 73.45(16) n
O11 Mo4 O12 . . 73.35(15) n
O5 Mo4 O12 2_666 . 69.71(15) n
Mo3 O5 Mo4 . 2_666 118.9(2) n
Mo3 O7 Mo2 . 2_666 109.0(2) n
Mo3 O7 Mo1 . 2_666 108.78(19) n
Mo2 O7 Mo1 2_666 2_666 103.33(16) n
Mo2 O9 Mo4 . 2_666 118.6(2) n
Mo3 O10 Mo1 . . 108.8(2) n
Mo3 O10 Mo2 . . 110.6(2) n
Mo1 O10 Mo2 . . 104.01(16) n
Mo1 O11 Mo4 . . 117.12(19) n
Mo3 O12 Mo1 . . 92.51(14) n
Mo3 O12 Mo2 . 2_666 91.87(13) n
Mo1 O12 Mo2 . 2_666 163.2(2) n
Mo3 O12 Mo3 . 2_666 104.57(19) n
Mo1 O12 Mo3 . 2_666 97.46(14) n
Mo2 O12 Mo3 2_666 2_666 97.08(14) n
Mo3 O12 Mo4 . . 164.8(2) n
Mo1 O12 Mo4 . . 86.10(14) n
Mo2 O12 Mo4 2_666 . 85.44(13) n
Mo3 O12 Mo4 2_666 . 90.65(12) n
C12 O14 Cu . . 114.8(5) n
C11 N1 Cu . . 110.1(4) n
C11 N1 H1A . . 109.6 n
Cu N1 H1A . . 109.6 n
C11 N1 H1B . . 109.6 n
Cu N1 H1B . . 109.6 n
H1A N1 H1B . . 108.2 n
C8 N2 C10 . . 119.9(6) n
C8 N2 Cu . . 125.9(4) n
C10 N2 Cu . . 113.9(5) n
C1 N3 C9 . . 119.0(6) n
C1 N3 Cu . . 126.7(4) n
C9 N3 Cu . . 114.4(5) n
C13 N4 C15 . . 123.2(7) n
C13 N4 C14 . . 119.4(7) n
C15 N4 C14 . . 117.1(6) n
HN1 N5 HN2 . . 92.1 n
HN1 N5 HN3 . . 117.9 n
HN2 N5 HN3 . . 117.0 n
HN1 N5 HN4 . . 125.0 n
HN2 N5 HN4 . . 116.8 n
HN3 N5 HN4 . . 90.7 n
N3 C1 C2 . . 122.9(7) n
N3 C1 H1 . . 118.5 n
C2 C1 H1 . . 118.5 n
C1 C2 C3 . . 118.1(7) n
C1 C2 H2 . . 121.0 n
C3 C2 H2 . . 121.0 n
C4 C3 C2 . . 119.5(7) n
C4 C3 H3 . . 120.2 n
C2 C3 H3 . . 120.2 n
C3 C4 C9 . . 120.4(7) n
C3 C4 H4 . . 119.8 n
C9 C4 H4 . . 119.8 n
C6 C5 C10 . . 118.9(7) n
C6 C5 H5 . . 120.5 n
C10 C5 H5 . . 120.5 n
C5 C6 C7 . . 121.9(7) n
C5 C6 H6 . . 119.1 n
C7 C6 H6 . . 119.1 n
C6 C7 C8 . . 117.0(7) n
C6 C7 H7 . . 121.5 n
C8 C7 H7 . . 121.5 n
N2 C8 C7 . . 122.5(6) n
N2 C8 H8 . . 118.8 n
C7 C8 H8 . . 118.8 n
N3 C9 C4 . . 120.1(7) n
N3 C9 C10 . . 114.3(6) n
C4 C9 C10 . . 125.5(6) n
N2 C10 C5 . . 119.9(7) n
N2 C10 C9 . . 115.5(6) n
C5 C10 C9 . . 124.6(6) n
N1 C11 C12 . . 110.5(5) n
N1 C11 H11A . . 109.6 n
C12 C11 H11A . . 109.6 n
N1 C11 H11B . . 109.6 n
C12 C11 H11B . . 109.6 n
H11A C11 H11B . . 108.1 n
O15 C12 O14 . . 122.6(7) n
O15 C12 C11 . . 119.1(6) n
O14 C12 C11 . . 118.2(6) n
O16 C13 N4 . . 126.8(8) n
O16 C13 H14 . . 116.6 n
N4 C13 H14 . . 116.6 n
N4 C14 H14A . . 109.5 n
N4 C14 H14B . . 109.5 n
H14A C14 H14B . . 109.5 n
N4 C14 H14C . . 109.5 n
H14A C14 H14C . . 109.5 n
H14B C14 H14C . . 109.5 n
N4 C15 H15A . . 109.5 n
N4 C15 H15B . . 109.5 n
H15A C15 H15B . . 109.5 n
N4 C15 H15C . . 109.5 n
H15A C15 H15C . . 109.5 n
H15B C15 H15C . . 109.5 n

loop_
_geom_bond_atom_site_label_1
_geom_bond_atom_site_label_2
_geom_bond_site_symmetry_2
_geom_bond_distance
_geom_bond_publ_flag
Cu O14 . 1.925(4) y
Cu O16 . 2.604(4) y
Cu N1 . 1.985(6) y
Cu N2 . 1.989(6) y
Cu N3 . 1.990(6) y
Mo1 O1 . 1.705(5) y
Mo1 O6 . 1.720(4) y
Mo1 O11 . 1.896(4) y
Mo1 O10 . 1.995(5) y
Mo1 O12 . 2.306(4) y
Mo1 O7 2_666 2.356(5) y
Mo1 Mo3 . 3.2161(10) n
Mo2 O8 . 1.699(4) y
Mo2 O2 . 1.722(5) y
Mo2 O9 . 1.897(4) y
Mo2 O7 2_666 1.998(5) y
Mo2 O10 . 2.340(4) y
Mo2 O12 2_666 2.346(4) y
Mo3 O4 . 1.696(5) y
Mo3 O5 . 1.756(5) y
Mo3 O10 . 1.960(4) y
Mo3 O7 . 1.967(4) y
Mo3 O12 . 2.143(4) y
Mo3 O12 2_666 2.380(4) y
Mo4 O13 . 1.693(4) y
Mo4 O3 . 1.716(5) y
Mo4 O9 2_666 1.921(4) y
Mo4 O11 . 1.945(4) y
Mo4 O5 2_666 2.257(5) y
Mo4 O12 . 2.491(4) y
O14 C12 . 1.307(7) n
O15 C12 . 1.242(8) n
O16 C13 . 1.239(10) n
N1 C11 . 1.488(8) n
N1 H1A . 0.9000 n
N1 H1B . 0.9000 n
N2 C8 . 1.342(9) n
N2 C10 . 1.367(8) n
N3 C1 . 1.343(10) n
N3 C9 . 1.373(8) n
N4 C13 . 1.329(8) n
N4 C15 . 1.447(10) n
N4 C14 . 1.462(9) n
N5 HN1 . 0.8954 n
N5 HN2 . 0.9477 n
N5 HN3 . 0.9466 n
N5 HN4 . 0.9785 n
C1 C2 . 1.384(10) n
C1 H1 . 0.9300 n
C2 C3 . 1.395(9) n
C2 H2 . 0.9300 n
C3 C4 . 1.370(11) n
C3 H3 . 0.9300 n
C4 C9 . 1.390(9) n
C4 H4 . 0.9300 n
C5 C6 . 1.361(12) n
C5 C10 . 1.405(9) n
C5 H5 . 0.9300 n
C6 C7 . 1.383(10) n
C6 H6 . 0.9300 n
C7 C8 . 1.395(9) n
C7 H7 . 0.9300 n
C8 H8 . 0.9300 n
C9 C10 . 1.446(10) n
C11 C12 . 1.508(10) n
C11 H11A . 0.9700 n
C11 H11B . 0.9700 n
C13 H14 . 0.9300 n
C14 H14A . 0.9600 n
C14 H14B . 0.9600 n
C14 H14C . 0.9600 n
C15 H15A . 0.9600 n
C15 H15B . 0.9600 n
C15 H15C . 0.9600 n

loop_
_geom_hbond_atom_site_label_D
_geom_hbond_atom_site_label_H
_geom_hbond_atom_site_label_A
_geom_hbond_site_symmetry_A
_geom_hbond_distance_DH
_geom_hbond_distance_HA
_geom_hbond_distance_DA
_geom_hbond_angle_DHA
_geom_hbond_publ_flag
N1 H1A O3 2_676 0.90 2.32 3.093(7) 144 y
N1 H1B O6 . 0.90 2.01 2.863(6) 158 y
N5 HN1 O1 . 0.90 2.10 2.888(7) 146 y
N5 HN2 O4 . 0.95 2.13 3.028(8) 158 y
N5 HN3 O15 1_554 0.95 1.94 2.761(8) 143 y
N5 HN4 O14 1_554 0.98 2.26 3.132(7) 148 y

loop_
_geom_torsion_atom_site_label_1
_geom_torsion_atom_site_label_2
_geom_torsion_atom_site_label_3
_geom_torsion_atom_site_label_4
_geom_torsion_site_symmetry_1
_geom_torsion_site_symmetry_4
_geom_torsion
_geom_torsion_publ_flag
O1 Mo1 Mo3 O4 . . -0.51(19) n
O6 Mo1 Mo3 O4 . . 105.2(3) n
O11 Mo1 Mo3 O4 . . -101.5(2) n
O10 Mo1 Mo3 O4 . . 108.2(3) n
O12 Mo1 Mo3 O4 . . -103.1(2) n
O7 Mo1 Mo3 O4 2_666 . -178.49(17) n
O1 Mo1 Mo3 O5 . . -110.3(3) n
O6 Mo1 Mo3 O5 . . -4.6(3) n
O11 Mo1 Mo3 O5 . . 148.8(3) n
O10 Mo1 Mo3 O5 . . -1.6(3) n
O12 Mo1 Mo3 O5 . . 147.1(3) n
O7 Mo1 Mo3 O5 2_666 . 71.7(2) n
O1 Mo1 Mo3 O10 . . -108.7(3) n
O6 Mo1 Mo3 O10 . . -3.0(3) n
O11 Mo1 Mo3 O10 . . 150.3(3) n
O12 Mo1 Mo3 O10 . . 148.7(3) n
O7 Mo1 Mo3 O10 2_666 . 73.3(2) n
O1 Mo1 Mo3 O7 . . 103.8(2) n
O6 Mo1 Mo3 O7 . . -150.5(3) n
O11 Mo1 Mo3 O7 . . 2.9(2) n
O10 Mo1 Mo3 O7 . . -147.5(3) n
O12 Mo1 Mo3 O7 . . 1.2(2) n
O7 Mo1 Mo3 O7 2_666 . -74.2(2) n
O1 Mo1 Mo3 O12 . . 102.6(2) n
O6 Mo1 Mo3 O12 . . -151.7(3) n
O11 Mo1 Mo3 O12 . . 1.6(2) n
O10 Mo1 Mo3 O12 . . -148.7(3) n
O7 Mo1 Mo3 O12 2_666 . -75.4(2) n
O1 Mo1 Mo3 O12 . 2_666 176.35(17) n
O6 Mo1 Mo3 O12 . 2_666 -77.9(2) n
O11 Mo1 Mo3 O12 . 2_666 75.39(19) n
O10 Mo1 Mo3 O12 . 2_666 -74.9(2) n
O12 Mo1 Mo3 O12 . 2_666 73.8(2) n
O7 Mo1 Mo3 O12 2_666 2_666 -1.63(13) n
O4 Mo3 O5 Mo4 . 2_666 -178.66(19) n
O10 Mo3 O5 Mo4 . 2_666 -76.4(2) n
O7 Mo3 O5 Mo4 . 2_666 76.9(2) n
O12 Mo3 O5 Mo4 . 2_666 -1.7(5) n
O12 Mo3 O5 Mo4 2_666 2_666 0.01(18) n
Mo1 Mo3 O5 Mo4 . 2_666 -75.5(3) n
O4 Mo3 O7 Mo2 . 2_666 75.4(2) n
O5 Mo3 O7 Mo2 . 2_666 -177.7(2) n
O10 Mo3 O7 Mo2 . 2_666 -62.1(5) n
O12 Mo3 O7 Mo2 . 2_666 -21.57(19) n
O12 Mo3 O7 Mo2 2_666 2_666 -98.76(19) n
Mo1 Mo3 O7 Mo2 . 2_666 -22.5(3) n
O4 Mo3 O7 Mo1 . 2_666 -172.6(2) n
O5 Mo3 O7 Mo1 . 2_666 -65.7(2) n
O10 Mo3 O7 Mo1 . 2_666 49.9(5) n
O12 Mo3 O7 Mo1 . 2_666 90.45(19) n
O12 Mo3 O7 Mo1 2_666 2_666 13.26(16) n
Mo1 Mo3 O7 Mo1 . 2_666 89.5(2) n
O8 Mo2 O9 Mo4 . 2_666 -178.0(3) n
O2 Mo2 O9 Mo4 . 2_666 -70.0(3) n
O7 Mo2 O9 Mo4 2_666 2_666 50.9(5) n
O10 Mo2 O9 Mo4 . 2_666 93.6(3) n
O12 Mo2 O9 Mo4 2_666 2_666 21.0(3) n
O4 Mo3 O10 Mo1 . . -74.8(2) n
O5 Mo3 O10 Mo1 . . 178.8(2) n
O7 Mo3 O10 Mo1 . . 63.0(5) n
O12 Mo3 O10 Mo1 . . 22.3(2) n
O12 Mo3 O10 Mo1 2_666 . 99.8(2) n
O4 Mo3 O10 Mo2 . . 171.6(2) n
O5 Mo3 O10 Mo2 . . 65.2(2) n
O7 Mo3 O10 Mo2 . . -50.6(5) n
O12 Mo3 O10 Mo2 . . -91.3(2) n
O12 Mo3 O10 Mo2 2_666 . -13.88(16) n
Mo1 Mo3 O10 Mo2 . . -113.7(2) n
O1 Mo1 O10 Mo3 . . 71.8(2) n
O6 Mo1 O10 Mo3 . . 177.9(2) n
O11 Mo1 O10 Mo3 . . -53.3(4) n
O12 Mo1 O10 Mo3 . . -21.12(18) n
O7 Mo1 O10 Mo3 2_666 . -97.8(2) n
O1 Mo1 O10 Mo2 . . -170.27(17) n
O6 Mo1 O10 Mo2 . . -64.2(2) n
O11 Mo1 O10 Mo2 . . 64.6(4) n
O12 Mo1 O10 Mo2 . . 96.81(17) n
O7 Mo1 O10 Mo2 2_666 . 20.18(13) n
Mo3 Mo1 O10 Mo2 . . 117.9(3) n
O8 Mo2 O10 Mo3 . . -166.0(2) n
O2 Mo2 O10 Mo3 . . 43.0(7) n
O9 Mo2 O10 Mo3 . . -64.4(2) n
O7 Mo2 O10 Mo3 2_666 . 92.7(2) n
O12 Mo2 O10 Mo3 2_666 . 14.51(17) n
O8 Mo2 O10 Mo1 . . 77.4(2) n
O2 Mo2 O10 Mo1 . . -73.7(7) n
O9 Mo2 O10 Mo1 . . 178.95(18) n
O7 Mo2 O10 Mo1 2_666 . -23.95(16) n
O12 Mo2 O10 Mo1 2_666 . -102.15(17) n
O1 Mo1 O11 Mo4 . . -72.4(3) n
O6 Mo1 O11 Mo4 . . -179.8(3) n
O10 Mo1 O11 Mo4 . . 51.4(5) n
O12 Mo1 O11 Mo4 . . 20.0(2) n
O7 Mo1 O11 Mo4 2_666 . 93.4(3) n
Mo3 Mo1 O11 Mo4 . . 18.9(3) n
O13 Mo4 O11 Mo1 . . -179.9(3) n
O3 Mo4 O11 Mo1 . . 72.6(3) n
O9 Mo4 O11 Mo1 2_666 . -41.4(4) n
O5 Mo4 O11 Mo1 2_666 . -90.9(3) n
O12 Mo4 O11 Mo1 . . -18.9(2) n
O4 Mo3 O12 Mo1 . . 80.40(18) n
O5 Mo3 O12 Mo1 . . -96.6(4) n
O10 Mo3 O12 Mo1 . . -18.16(17) n
O7 Mo3 O12 Mo1 . . -178.96(19) n
O12 Mo3 O12 Mo1 2_666 . -98.37(16) n
O4 Mo3 O12 Mo2 . 2_666 -83.42(18) n
O5 Mo3 O12 Mo2 . 2_666 99.5(4) n
O10 Mo3 O12 Mo2 . 2_666 178.02(19) n
O7 Mo3 O12 Mo2 . 2_666 17.22(17) n
O12 Mo3 O12 Mo2 2_666 2_666 97.81(17) n
Mo1 Mo3 O12 Mo2 . 2_666 -163.8(2) n
O4 Mo3 O12 Mo3 . 2_666 178.77(16) n
O5 Mo3 O12 Mo3 . 2_666 1.7(5) n
O10 Mo3 O12 Mo3 . 2_666 80.22(17) n
O7 Mo3 O12 Mo3 . 2_666 -80.58(18) n
O12 Mo3 O12 Mo3 2_666 2_666 0.0 n
Mo1 Mo3 O12 Mo3 . 2_666 98.37(17) n
O4 Mo3 O12 Mo4 . . -4.0(7) n
O5 Mo3 O12 Mo4 . . 179.0(5) n
O10 Mo3 O12 Mo4 . . -102.5(7) n
O7 Mo3 O12 Mo4 . . 96.7(7) n
O12 Mo3 O12 Mo4 2_666 . 177.3(7) n
Mo1 Mo3 O12 Mo4 . . -84.4(7) n
O1 Mo1 O12 Mo3 . . -77.3(2) n
O6 Mo1 O12 Mo3 . . 92.3(5) n
O11 Mo1 O12 Mo3 . . -178.6(2) n
O10 Mo1 O12 Mo3 . . 18.19(16) n
O7 Mo1 O12 Mo3 2_666 . 94.00(18) n
O1 Mo1 O12 Mo2 . 2_666 27.7(6) n
O6 Mo1 O12 Mo2 . 2_666 -162.7(6) n
O11 Mo1 O12 Mo2 . 2_666 -73.6(6) n
O10 Mo1 O12 Mo2 . 2_666 123.2(6) n
O7 Mo1 O12 Mo2 2_666 2_666 -161.0(6) n
Mo3 Mo1 O12 Mo2 . 2_666 105.0(6) n
O1 Mo1 O12 Mo3 . 2_666 177.61(19) n
O6 Mo1 O12 Mo3 . 2_666 -12.8(6) n
O11 Mo1 O12 Mo3 . 2_666 76.36(18) n
O10 Mo1 O12 Mo3 . 2_666 -86.86(18) n
O7 Mo1 O12 Mo3 2_666 2_666 -11.05(14) n
Mo3 Mo1 O12 Mo3 . 2_666 -105.0(2) n
O1 Mo1 O12 Mo4 . . 87.46(19) n
O6 Mo1 O12 Mo4 . . -102.9(6) n
O11 Mo1 O12 Mo4 . . -13.79(16) n
O10 Mo1 O12 Mo4 . . -177.01(17) n
O7 Mo1 O12 Mo4 2_666 . -101.20(14) n
Mo3 Mo1 O12 Mo4 . . 164.8(2) n
O13 Mo4 O12 Mo3 . . -176.3(6) n
O3 Mo4 O12 Mo3 . . 2.7(7) n
O9 Mo4 O12 Mo3 2_666 . -94.5(7) n
O11 Mo4 O12 Mo3 . . 99.0(7) n
O5 Mo4 O12 Mo3 2_666 . -177.4(7) n
O13 Mo4 O12 Mo1 . . 98.5(5) n
O3 Mo4 O12 Mo1 . . -82.48(18) n
O9 Mo4 O12 Mo1 2_666 . -179.72(18) n
O11 Mo4 O12 Mo1 . . 13.75(16) n
O5 Mo4 O12 Mo1 2_666 . 97.42(15) n
O13 Mo4 O12 Mo2 . 2_666 -96.0(5) n
O3 Mo4 O12 Mo2 . 2_666 83.04(17) n
O9 Mo4 O12 Mo2 2_666 2_666 -14.19(16) n
O11 Mo4 O12 Mo2 . 2_666 179.28(19) n
O5 Mo4 O12 Mo2 2_666 2_666 -97.06(15) n
O13 Mo4 O12 Mo3 . 2_666 1.1(6) n
O3 Mo4 O12 Mo3 . 2_666 -179.91(16) n
O9 Mo4 O12 Mo3 2_666 2_666 82.86(17) n
O11 Mo4 O12 Mo3 . 2_666 -83.68(17) n
O5 Mo4 O12 Mo3 2_666 2_666 -0.01(12) n
N1 Cu O14 C12 . . 2.2(4) n
N3 Cu O14 C12 . . -175.7(4) n
O14 Cu N1 C11 . . -5.8(4) n
N2 Cu N1 C11 . . 175.4(4) n
N1 Cu N2 C8 . . 4.3(5) n
N3 Cu N2 C8 . . -177.9(5) n
N1 Cu N2 C10 . . 178.2(4) n
N3 Cu N2 C10 . . -3.9(4) n
O14 Cu N3 C1 . . 2.1(5) n
N2 Cu N3 C1 . . -179.3(5) n
O14 Cu N3 C9 . . -176.9(4) n
N2 Cu N3 C9 . . 1.7(4) n
C9 N3 C1 C2 . . -0.6(9) n
Cu N3 C1 C2 . . -179.6(4) n
N3 C1 C2 C3 . . -0.4(10) n
C1 C2 C3 C4 . . 2.0(10) n
C2 C3 C4 C9 . . -2.6(10) n
C10 C5 C6 C7 . . 0.5(11) n
C5 C6 C7 C8 . . 0.7(10) n
C10 N2 C8 C7 . . 0.5(9) n
Cu N2 C8 C7 . . 174.1(4) n
C6 C7 C8 N2 . . -1.2(9) n
C1 N3 C9 C4 . . 0.0(8) n
Cu N3 C9 C4 . . 179.1(4) n
C1 N3 C9 C10 . . -178.5(5) n
Cu N3 C9 C10 . . 0.6(6) n
C3 C4 C9 N3 . . 1.6(9) n
C3 C4 C9 C10 . . 179.9(6) n
C8 N2 C10 C5 . . 0.8(8) n
Cu N2 C10 C5 . . -173.6(4) n
C8 N2 C10 C9 . . 179.7(5) n
Cu N2 C10 C9 . . 5.4(6) n
C6 C5 C10 N2 . . -1.3(9) n
C6 C5 C10 C9 . . 179.9(6) n
N3 C9 C10 N2 . . -4.0(7) n
C4 C9 C10 N2 . . 177.7(5) n
N3 C9 C10 C5 . . 174.9(5) n
C4 C9 C10 C5 . . -3.4(10) n
Cu N1 C11 C12 . . 8.0(6) n
Cu O14 C12 O15 . . -179.6(4) n
Cu O14 C12 C11 . . 2.2(7) n
N1 C11 C12 O15 . . 174.8(5) n
N1 C11 C12 O14 . . -6.9(8) n
C15 N4 C13 O16 . . 178.7(7) n
C14 N4 C13 O16 . . 5.2(10) n
